data_7707379
loop_
_publ_author_name
'Paparo, Albert'
'Matthews, Aidan J. R.'
'Smith, Cory D.'
'Edwards, Alison J.'
'Yuvaraj, K.'
'Jones, Cameron'

_publ_section_title
;
 N-Heterocyclic carbene, carbodiphosphorane and diphosphine adducts of
 beryllium dihalides: synthesis, characterisation and reduction studies.
;
_journal_issue 22
_journal_name_full 'Dalton transactions (Cambridge, England : 2003)'
_journal_page_first 7604
_journal_page_last 7609
_journal_paper_doi 10.1039/d1dt01393a
_journal_volume 50
_journal_year 2021
_chemical_formula_moiety 'C27 H37 Be1 Br1 N2'
_chemical_formula_sum 'C27 H37 Be Br N2'
_chemical_formula_weight 478.52
_space_group_IT_number 14
_space_group_name_Hall '-P 2yn'
_space_group_name_H-M_alt 'P 1 21/n 1'
_symmetry_cell_setting monoclinic
_symmetry_space_group_name_H-M 'P 1 21/n 1'
_atom_sites_solution_hydrogens difmap
_atom_sites_solution_primary geom
_audit_update_record
;
2021-04-26 deposited with the CCDC.	2021-05-11 downloaded from the CCDC.
;
_cell_angle_alpha 90
_cell_angle_beta 105.191(2)
_cell_angle_gamma 90
_cell_formula_units_Z 4
_cell_length_a 12.3646(3)
_cell_length_b 15.0264(3)
_cell_length_c 14.3792(3)
_cell_measurement_reflns_used 41884
_cell_measurement_temperature 123
_cell_measurement_theta_max 25.498
_cell_measurement_theta_min 2.935
_cell_volume 2578.24(10)
_computing_cell_refinement 'USER DEFINED CELL REFINEMENT'
_computing_data_collection 'MAATEL/ANSTO control program'
_computing_data_reduction
;
argonne_boxes (Wilkinson et al., 1988) & LaueG (Piltz, 2011)
;
_computing_molecular_graphics 'CAMERON (Watkin et al., 1996)'
_computing_publication_material 'CRYSTALS (Betteridge et al., 2003)'
_computing_structure_refinement 'CRYSTALS (Betteridge et al., 2003)'
_computing_structure_solution 'USER DEFINED STRUCTURE SOLUTION'
_diffrn_ambient_temperature 123
_diffrn_measured_fraction_theta_full 0.772
_diffrn_measured_fraction_theta_max 0.772
_diffrn_measurement_details
;
20 images  exposure time   1500s 2 mountings
;
_diffrn_measurement_device KOALA
_diffrn_measurement_device_type 'Laue image-plate diffractometer'
_diffrn_measurement_method Laue
_diffrn_radiation_probe neutron
_diffrn_radiation_type neutron
_diffrn_radiation_wavelength 0.85
_diffrn_reflns_av_R_equivalents 0.2152
_diffrn_reflns_av_unetI/netI 0.2862
_diffrn_reflns_limit_h_max 12
_diffrn_reflns_limit_h_min -12
_diffrn_reflns_limit_k_max 14
_diffrn_reflns_limit_k_min -14
_diffrn_reflns_limit_l_max 13
_diffrn_reflns_limit_l_min -14
_diffrn_reflns_number 20847
_diffrn_reflns_reduction_process 'LaueG (Piltz, 2011)'
_diffrn_reflns_resolution_max 1.00
_diffrn_reflns_theta_full 57.75
_diffrn_reflns_theta_max 57.85
_diffrn_reflns_theta_min 3.922
_diffrn_source 'nuclear reactor'
_diffrn_source_details 'thermal neutrons, supermirror guides'
_diffrn_source_type 'OPAL reactor, ANSTO, Lucas Heights, Australia'
_diffrn_standards_number 0
_exptl_absorpt_coefficient_mu 2.539
_exptl_absorpt_correction_T_max 1.00
_exptl_absorpt_correction_T_min 1.00
_exptl_absorpt_correction_type none
_exptl_crystal_colour colorless
_exptl_crystal_density_diffrn 1.233
_exptl_crystal_density_meas ?
_exptl_crystal_density_method 'not measured'
_exptl_crystal_description 'square prism'
_exptl_crystal_F_000 296
_exptl_crystal_size_max 0.5
_exptl_crystal_size_mid 0.5
_exptl_crystal_size_min 0.3
_refine_diff_density_max 0.65
_refine_diff_density_min -0.45
_refine_ls_extinction_method None
_refine_ls_goodness_of_fit_ref 1.4924
_refine_ls_hydrogen_treatment mixed
_refine_ls_matrix_type full
_refine_ls_number_parameters 613
_refine_ls_number_reflns 1166
_refine_ls_number_restraints 447
_refine_ls_R_factor_all 0.0457
_refine_ls_R_factor_gt 0.0457
_refine_ls_shift/su_max 0.0000863
_refine_ls_shift/su_mean 0.0000137
_refine_ls_structure_factor_coef F
_refine_ls_weighting_details
;
 Method, part 1, Chebychev polynomial, (Watkin, 1994, Prince, 1982) 
 [weight] = 1.0/[A~0~*T~0~(x)+A~1~*T~1~(x) ... +A~n-1~]*T~n-1~(x)] 
 where A~i~ are the Chebychev coefficients listed below and x= Fcalc/Fmax 
 Method = Robust Weighting (Prince, 1982) 
 W = [weight] * [1-(deltaF/6*sigmaF)^2^]^2^ 
 A~i~ are: 
 1.01 -0.327E-01 0.614 0.184 
;
_refine_ls_weighting_scheme calc
_refine_ls_wR_factor_all 0.0489
_refine_ls_wR_factor_gt 0.0489
_refine_ls_wR_factor_ref 0.0489
_reflns_limit_h_max 11
_reflns_limit_h_min -12
_reflns_limit_k_max 14
_reflns_limit_k_min 0
_reflns_limit_l_max 14
_reflns_limit_l_min 0
_reflns_number_gt 1166
_reflns_number_total 4177
_reflns_threshold_expression I>2.0\s(I)
_oxford_diffrn_Wilson_B_factor 0.00
_oxford_diffrn_Wilson_scale 0.00
_oxford_refine_ls_r_factor_ref 0.0457
_oxford_refine_ls_scale 0.1433(7)
_oxford_reflns_number_all 1166
_cod_data_source_file d1dt01393a2.cif
_cod_data_source_block BeHBrR
_cod_depositor_comments
;
The following automatic conversions were performed:

data item '_exptl_crystal_density_meas' value 'not measured' was
changed to '?' -- the value is perceived as not measured.

Automatic conversion script
Id: cif_fix_values 7556 2019-12-06 15:28:31Z antanas 

 Adding full bibliography for 7707372--7707383.cif.
;
_cod_original_sg_symbol_H-M 'P 1 21/n 1 '
_cod_original_formula_sum 'C27 H37 Be1 Br1 N2'
_cod_database_code 7707379
_oxford_refine_reflns_threshold_expression_ref I>3.0\s(I)

loop_
_symmetry_equiv_pos_as_xyz
x,y,z
-x,-y,-z
-x+1/2,y+1/2,-z+1/2
x+1/2,-y+1/2,z+1/2

loop_
_atom_site_label
_atom_site_type_symbol
_atom_site_fract_x
_atom_site_fract_y
_atom_site_fract_z
_atom_site_U_iso_or_equiv
_atom_site_occupancy
_atom_site_adp_type
_atom_site_refinement_flags_posn
_atom_site_refinement_flags_adp
_atom_site_refinement_flags_occupancy
_atom_site_disorder_assembly
_atom_site_disorder_group
_atom_site_attached_hydrogens
Br1 Br 0.4083(5) 0.3551(4) 0.3735(5) 0.0428 1.0000 Uani . U . . . .
N1 N 0.6598(3) 0.3307(2) 0.6284(3) 0.0298 1.0000 Uani D U . . . .
C1 C 0.5551(4) 0.3635(3) 0.6006(4) 0.0262 1.0000 Uani . U . . . .
Be1 Be 0.4940(4) 0.4287(4) 0.4973(4) 0.0333 1.0000 Uani . U . . . .
N2 N 0.5078(3) 0.3411(2) 0.6709(3) 0.0312 1.0000 Uani D U . . . .
C2 C 0.6785(4) 0.2889(3) 0.7159(4) 0.0389 1.0000 Uani D U . . . .
C3 C 0.5826(5) 0.2959(3) 0.7426(4) 0.0396 1.0000 Uani D U . . . .
C4 C 0.7350(5) 0.3257(4) 0.5676(5) 0.0350 1.0000 Uani . U . . . .
C5 C 0.8086(4) 0.3963(4) 0.5679(4) 0.0407 1.0000 Uani D U . . . .
C6 C 0.8813(4) 0.3878(4) 0.5092(4) 0.0634 1.0000 Uani D U . . . .
C7 C 0.8814(5) 0.3112(4) 0.4553(4) 0.0700 1.0000 Uani D U . . . .
C8 C 0.8091(5) 0.2427(4) 0.4580(4) 0.0609 1.0000 Uani D U . . . .
C9 C 0.7343(5) 0.2486(4) 0.5160(5) 0.0426 1.0000 Uani D U . . . .
C10 C 0.8113(5) 0.4773(4) 0.6299(5) 0.0441 1.0000 Uani D U . . . .
C11 C 0.8844(6) 0.4597(5) 0.7301(6) 0.0685 1.0000 Uani D U . . . .
C12 C 0.8504(6) 0.5616(5) 0.5905(6) 0.0705 1.0000 Uani D U . . . .
C13 C 0.6616(6) 0.1703(4) 0.5214(5) 0.0526 1.0000 Uani D U . . . .
C14 C 0.7285(7) 0.0927(5) 0.5739(6) 0.0772 1.0000 Uani D U . . . .
C15 C 0.5923(6) 0.1396(4) 0.4238(6) 0.0728 1.0000 Uani D U . . . .
C16 C 0.3917(4) 0.3477(4) 0.6680(5) 0.0337 1.0000 Uani . U . . . .
C17 C 0.3201(5) 0.2794(4) 0.6236(4) 0.0326 1.0000 Uani D U . . . .
C18 C 0.2106(5) 0.2835(4) 0.6288(4) 0.0483 1.0000 Uani D U . . . .
C19 C 0.1721(5) 0.3517(4) 0.6741(4) 0.0607 1.0000 Uani D U . . . .
C20 C 0.2441(5) 0.4200(4) 0.7161(4) 0.0561 1.0000 Uani D U . . . .
C21 C 0.3550(5) 0.4206(4) 0.7143(4) 0.0487 1.0000 Uani D U . . . .
C22 C 0.3599(5) 0.2024(4) 0.5743(4) 0.0386 1.0000 Uani D U . . . .
C23 C 0.3969(6) 0.1249(4) 0.6390(5) 0.0626 1.0000 Uani D U . . . .
C24 C 0.2744(6) 0.1725(4) 0.4855(5) 0.0619 1.0000 Uani D U . . . .
C25 C 0.4322(6) 0.4945(4) 0.7598(6) 0.0595 1.0000 Uani D U . . . .
C26 C 0.4653(10) 0.4790(8) 0.8670(8) 0.1094 1.0000 Uani D U . . . .
C27 C 0.3772(8) 0.5847(6) 0.7365(7) 0.0958 1.0000 Uani D U . . . .
H21 H 0.7562(8) 0.2585(5) 0.7530(8) 0.0599 1.0000 Uani D U . . . .
H31 H 0.5638(10) 0.2717(6) 0.8067(8) 0.0753 1.0000 Uani D U . . . .
H61 H 0.9384(8) 0.4409(7) 0.5067(7) 0.0902 1.0000 Uani D U . . . .
H71 H 0.9397(8) 0.3052(9) 0.4114(7) 0.1016 1.0000 Uani D U . . . .
H81 H 0.8098(9) 0.1847(7) 0.4148(7) 0.1012 1.0000 Uani D U . . . .
H101 H 0.7268(9) 0.4903(8) 0.6334(10) 0.0535 1.0000 Uani D U . . . .
H111 H 0.8825(15) 0.5148(10) 0.7761(12) 0.1048 1.0000 Uani D U . . . .
H112 H 0.9705(11) 0.4493(14) 0.7304(13) 0.1234 1.0000 Uani D U . . . .
H113 H 0.8570(16) 0.4026(10) 0.7620(13) 0.1079 1.0000 Uani D U . . . .
H122 H 0.8400(15) 0.6175(9) 0.6327(13) 0.1094 1.0000 Uani D U . . . .
H123 H 0.9374(11) 0.5580(9) 0.5907(14) 0.1118 1.0000 Uani D U . . . .
H121 H 0.8043(15) 0.5742(11) 0.5185(10) 0.1109 1.0000 Uani D U . . . .
H131 H 0.6034(12) 0.1909(9) 0.5611(11) 0.0697 1.0000 Uani D U . . . .
H142 H 0.6753(14) 0.0377(9) 0.5808(13) 0.1098 1.0000 Uani D U . . . .
H143 H 0.7775(17) 0.1117(11) 0.6446(11) 0.1209 1.0000 Uani D U . . . .
H141 H 0.7854(15) 0.0686(12) 0.5346(14) 0.1206 1.0000 Uani D U . . . .
H151 H 0.5341(13) 0.0884(9) 0.4309(12) 0.0977 1.0000 Uani D U . . . .
H152 H 0.6439(14) 0.1136(11) 0.3807(12) 0.1077 1.0000 Uani D U . . . .
H153 H 0.5456(16) 0.1937(9) 0.3843(13) 0.1322 1.0000 Uani D U . . . .
H181 H 0.1529(9) 0.2320(8) 0.5959(7) 0.0784 1.0000 Uani D U . . . .
H191 H 0.0866(9) 0.3528(8) 0.6777(7) 0.0833 1.0000 Uani D U . . . .
H201 H 0.2112(11) 0.4740(8) 0.7507(7) 0.1027 1.0000 Uani D U . . . .
H221 H 0.4300(10) 0.2257(9) 0.5490(12) 0.0693 1.0000 Uani D U . . . .
H232 H 0.4265(14) 0.0715(9) 0.6039(12) 0.1099 1.0000 Uani D U . . . .
H233 H 0.4636(13) 0.1434(9) 0.7006(12) 0.1107 1.0000 Uani D U . . . .
H231 H 0.3296(14) 0.0993(10) 0.6650(14) 0.1181 1.0000 Uani D U . . . .
H241 H 0.3106(12) 0.1268(10) 0.4445(11) 0.0885 1.0000 Uani D U . . . .
H243 H 0.2028(11) 0.1396(10) 0.5017(12) 0.0976 1.0000 Uani D U . . . .
H242 H 0.2417(16) 0.2280(9) 0.4416(12) 0.1111 1.0000 Uani D U . . . .
H251 H 0.5054(11) 0.4933(9) 0.7335(13) 0.0709 1.0000 Uani D U . . . .
H261 H 0.5242(17) 0.5288(16) 0.9032(14) 0.1739 1.0000 Uani D U . . . .
H263 H 0.3934(16) 0.4835(17) 0.8963(12) 0.1479 1.0000 Uani D U . . . .
H262 H 0.503(2) 0.4150(13) 0.8838(18) 0.1800 1.0000 Uani D U . . . .
H272 H 0.4357(14) 0.6363(9) 0.7638(17) 0.1575 1.0000 Uani D U . . . .
H271 H 0.3081(14) 0.5920(10) 0.7666(16) 0.1499 1.0000 Uani D U . . . .
H273 H 0.3464(17) 0.5953(12) 0.6606(11) 0.1078 1.0000 Uani D U . . . .
H1 H 0.5744(12) 0.4951(8) 0.4789(14) 0.0744 1.0000 Uani . . . . . .

loop_
_atom_site_aniso_label
_atom_site_aniso_U_11
_atom_site_aniso_U_22
_atom_site_aniso_U_33
_atom_site_aniso_U_23
_atom_site_aniso_U_13
_atom_site_aniso_U_12
Br1 0.043(4) 0.045(4) 0.036(3) -0.000(3) 0.002(3) -0.003(3)
N1 0.0267(17) 0.035(2) 0.030(2) -0.0024(16) 0.0104(16) 0.0017(15)
C1 0.027(2) 0.027(3) 0.026(3) -0.004(2) 0.0099(18) 0.0014(19)
Be1 0.033(3) 0.039(3) 0.028(3) 0.0024(17) 0.009(2) 0.0023(19)
N2 0.0276(15) 0.040(2) 0.028(2) 0.0033(18) 0.0103(15) 0.0005(15)
C2 0.032(3) 0.053(4) 0.028(3) 0.003(3) 0.001(2) 0.006(3)
C3 0.041(3) 0.058(4) 0.020(3) 0.004(3) 0.008(2) 0.005(3)
C4 0.028(3) 0.036(2) 0.046(3) -0.009(2) 0.018(2) -0.0007(19)
C5 0.030(3) 0.039(3) 0.058(4) -0.008(2) 0.021(3) -0.004(2)
C6 0.061(4) 0.061(4) 0.086(5) -0.020(3) 0.050(4) -0.017(3)
C7 0.072(4) 0.066(4) 0.093(6) -0.023(3) 0.059(4) -0.013(3)
C8 0.064(4) 0.057(4) 0.078(6) -0.024(3) 0.047(4) -0.006(3)
C9 0.038(3) 0.041(2) 0.055(5) -0.016(2) 0.023(3) -0.003(2)
C10 0.040(4) 0.040(3) 0.055(4) -0.010(2) 0.018(2) -0.010(3)
C11 0.061(5) 0.079(6) 0.059(4) -0.019(4) 0.004(4) -0.001(5)
C12 0.079(6) 0.039(3) 0.108(6) -0.007(4) 0.051(5) -0.013(4)
C13 0.057(4) 0.041(3) 0.066(4) -0.012(3) 0.027(3) -0.0084(19)
C14 0.093(7) 0.050(4) 0.089(7) 0.004(4) 0.024(4) -0.001(4)
C15 0.057(5) 0.062(6) 0.093(6) -0.031(4) 0.007(4) -0.009(4)
C16 0.0286(17) 0.043(3) 0.032(4) -0.003(2) 0.013(2) -0.0005(17)
C17 0.029(2) 0.042(3) 0.027(4) 0.004(2) 0.009(2) -0.0025(17)
C18 0.027(2) 0.052(4) 0.065(5) 0.004(3) 0.012(3) -0.001(2)
C19 0.035(3) 0.067(4) 0.087(6) -0.003(3) 0.029(3) 0.001(2)
C20 0.045(3) 0.064(4) 0.072(5) -0.010(3) 0.039(3) 0.001(2)
C21 0.041(2) 0.052(3) 0.063(4) -0.014(3) 0.030(3) -0.001(2)
C22 0.041(3) 0.038(3) 0.040(4) -0.0015(18) 0.015(2) -0.009(2)
C23 0.080(6) 0.045(4) 0.065(5) 0.011(3) 0.023(4) 0.010(4)
C24 0.079(5) 0.050(5) 0.050(5) -0.015(3) 0.006(3) -0.021(4)
C25 0.062(4) 0.055(3) 0.074(4) -0.022(3) 0.040(4) -0.012(2)
C26 0.117(9) 0.139(8) 0.071(4) -0.028(5) 0.020(6) -0.058(7)
C27 0.097(7) 0.051(4) 0.168(8) -0.022(6) 0.084(8) -0.000(4)
H21 0.034(6) 0.069(10) 0.072(14) 0.009(7) 0.005(7) 0.017(5)
H31 0.062(9) 0.116(12) 0.053(10) 0.040(9) 0.024(8) -0.005(8)
H61 0.094(11) 0.089(11) 0.117(14) -0.044(10) 0.080(11) -0.048(8)
H71 0.091(12) 0.121(14) 0.124(16) -0.015(11) 0.084(11) -0.008(10)
H81 0.114(14) 0.087(11) 0.131(17) -0.064(10) 0.083(13) -0.027(10)
H101 0.041(5) 0.052(8) 0.067(10) -0.004(6) 0.013(7) 0.005(5)
H111 0.102(14) 0.097(12) 0.115(17) -0.049(10) 0.029(12) -0.001(11)
H112 0.048(7) 0.15(2) 0.15(2) -0.024(15) -0.013(10) 0.011(12)
H113 0.121(16) 0.104(14) 0.084(15) 0.009(10) -0.001(11) -0.019(12)
H122 0.139(16) 0.057(10) 0.16(2) -0.038(10) 0.090(16) -0.031(11)
H123 0.091(8) 0.079(11) 0.20(2) -0.037(12) 0.091(14) -0.054(9)
H121 0.15(2) 0.073(12) 0.115(12) 0.012(13) 0.033(11) -0.044(13)
H131 0.090(11) 0.053(8) 0.083(11) -0.024(7) 0.053(9) -0.018(7)
H142 0.164(18) 0.061(11) 0.123(17) -0.005(11) 0.072(15) -0.027(10)
H143 0.19(2) 0.078(13) 0.078(12) 0.009(10) -0.002(13) 0.039(13)
H141 0.130(17) 0.094(14) 0.152(19) 0.013(14) 0.061(14) 0.041(13)
H151 0.112(14) 0.070(11) 0.104(15) -0.040(10) 0.015(11) -0.041(9)
H152 0.135(16) 0.097(13) 0.100(17) -0.064(11) 0.047(13) -0.023(12)
H153 0.16(2) 0.074(12) 0.13(2) -0.025(10) -0.030(15) 0.013(12)
H181 0.044(8) 0.086(11) 0.106(14) -0.007(8) 0.022(8) -0.031(6)
H191 0.037(5) 0.111(12) 0.111(13) -0.017(10) 0.035(8) 0.002(8)
H201 0.080(11) 0.086(11) 0.165(19) -0.039(11) 0.072(12) 0.011(10)
H221 0.053(8) 0.064(9) 0.105(13) 0.011(8) 0.045(8) -0.004(6)
H232 0.099(13) 0.052(10) 0.17(2) -0.029(10) 0.017(12) 0.028(9)
H233 0.096(15) 0.070(12) 0.129(18) 0.027(11) -0.036(10) 0.027(9)
H231 0.167(18) 0.075(12) 0.14(2) 0.038(12) 0.092(17) -0.016(12)
H241 0.093(12) 0.087(12) 0.079(13) -0.029(9) 0.011(9) 0.001(9)
H243 0.062(10) 0.086(12) 0.137(18) -0.036(11) 0.013(9) -0.038(9)
H242 0.16(2) 0.080(12) 0.067(17) -0.002(9) -0.026(13) 0.004(12)
H251 0.061(10) 0.070(11) 0.096(13) -0.018(8) 0.046(10) -0.012(7)
H261 0.15(2) 0.27(3) 0.10(2) -0.07(2) 0.031(17) -0.14(2)
H263 0.175(18) 0.23(3) 0.052(15) -0.066(16) 0.059(15) -0.09(2)
H262 0.17(3) 0.18(2) 0.15(3) 0.01(2) -0.02(2) -0.01(2)
H272 0.153(17) 0.056(12) 0.31(4) -0.075(16) 0.15(2) -0.034(11)
H271 0.152(19) 0.068(12) 0.29(3) -0.043(15) 0.17(2) -0.017(12)
H273 0.103(15) 0.052(10) 0.182(9) 0.011(14) 0.062(16) 0.020(10)
H1 0.048(9) 0.061(9) 0.121(15) 0.026(8) 0.035(9) 0.008(6)

loop_
_atom_type_symbol
_atom_type_scat_dispersion_real
_atom_type_scat_dispersion_imag
_atom_type_scat_Cromer_Mann_a1
_atom_type_scat_Cromer_Mann_b1
_atom_type_scat_Cromer_Mann_a2
_atom_type_scat_Cromer_Mann_b2
_atom_type_scat_Cromer_Mann_a3
_atom_type_scat_Cromer_Mann_b3
_atom_type_scat_Cromer_Mann_a4
_atom_type_scat_Cromer_Mann_b4
_atom_type_scat_Cromer_Mann_c
_atom_type_scat_source
C 0.0000 0.0000 0.0000 0.0000 0.0000 0.0000 0.0000 0.0000 0.0000 0.0000 6.6484 'ILL Blue Book'
H 0.0000 0.0000 0.0000 0.0000 0.0000 0.0000 0.0000 0.0000 0.0000 0.0000 -3.7409 'ILL Blue Book'
Be 0.0000 0.0000 0.0000 0.0000 0.0000 0.0000 0.0000 0.0000 0.0000 0.0000 7.7900 'ILL Blue Book'
Br 0.0000 0.0000 0.0000 0.0000 0.0000 0.0000 0.0000 0.0000 0.0000 0.0000 6.7900 'ILL Blue Book'
N 0.0000 0.0000 0.0000 0.0000 0.0000 0.0000 0.0000 0.0000 0.0000 0.0000 9.3600 'ILL Blue Book'

loop_
_geom_angle_atom_site_label_1
_geom_angle_site_symmetry_1
_geom_angle_atom_site_label_2
_geom_angle_site_symmetry_2
_geom_angle_atom_site_label_3
_geom_angle_site_symmetry_3
_geom_angle
_geom_angle_publ_flag
C1 . N1 . C2 . 111.0(4) yes
C1 . N1 . C4 . 124.4(4) yes
C2 . N1 . C4 . 123.7(4) yes
N1 . C1 . N2 . 105.2(4) yes
N1 . C1 . Be1 . 128.1(4) yes
N2 . C1 . Be1 . 126.7(4) yes
C1 . Be1 . Br1 . 115.1(4) yes
C1 . Be1 . H1 . 111.3(7) no
Br1 . Be1 . H1 . 114.3(8) no
C1 . N2 . C3 . 110.6(4) yes
C1 . N2 . C16 . 126.6(5) yes
C3 . N2 . C16 . 122.0(4) yes
N1 . C2 . C3 . 106.1(5) yes
N1 . C2 . H21 . 124.4(7) no
C3 . C2 . H21 . 129.4(7) no
N2 . C3 . C2 . 107.1(5) yes
N2 . C3 . H31 . 124.0(8) no
C2 . C3 . H31 . 128.8(8) no
N1 . C4 . C5 . 119.0(5) yes
N1 . C4 . C9 . 117.3(5) yes
C5 . C4 . C9 . 123.6(5) yes
C4 . C5 . C6 . 116.9(5) yes
C4 . C5 . C10 . 122.0(5) yes
C6 . C5 . C10 . 121.1(5) yes
C5 . C6 . C7 . 120.7(6) yes
C5 . C6 . H61 . 119.3(8) no
C7 . C6 . H61 . 120.1(8) no
C6 . C7 . C8 . 120.7(5) yes
C6 . C7 . H71 . 119.6(9) no
C8 . C7 . H71 . 119.7(9) no
C7 . C8 . C9 . 120.5(6) yes
C7 . C8 . H81 . 119.3(8) no
C9 . C8 . H81 . 120.2(8) no
C8 . C9 . C4 . 117.6(6) yes
C8 . C9 . C13 . 118.7(5) yes
C4 . C9 . C13 . 123.7(6) yes
C5 . C10 . C11 . 109.7(5) yes
C5 . C10 . C12 . 114.4(5) yes
C11 . C10 . C12 . 109.5(5) yes
C5 . C10 . H101 . 107.6(8) no
C11 . C10 . H101 . 109.4(10) no
C12 . C10 . H101 . 105.9(9) no
C10 . C11 . H111 . 110.5(10) no
C10 . C11 . H112 . 111.9(10) no
H111 . C11 . H112 . 107.1(12) no
C10 . C11 . H113 . 111.9(10) no
H111 . C11 . H113 . 107.3(12) no
H112 . C11 . H113 . 107.9(12) no
C10 . C12 . H122 . 110.3(9) no
C10 . C12 . H123 . 111.9(9) no
H122 . C12 . H123 . 108.0(11) no
C10 . C12 . H121 . 111.8(8) no
H122 . C12 . H121 . 107.5(12) no
H123 . C12 . H121 . 107.1(12) no
C9 . C13 . C14 . 112.1(6) yes
C9 . C13 . C15 . 113.3(6) yes
C14 . C13 . C15 . 109.3(5) yes
C9 . C13 . H131 . 107.2(8) no
C14 . C13 . H131 . 108.1(11) no
C15 . C13 . H131 . 106.5(10) no
C13 . C14 . H142 . 111.7(10) no
C13 . C14 . H143 . 111.4(9) no
H142 . C14 . H143 . 108.9(12) no
C13 . C14 . H141 . 110.1(10) no
H142 . C14 . H141 . 106.9(12) no
H143 . C14 . H141 . 107.6(12) no
C13 . C15 . H151 . 111.2(9) no
C13 . C15 . H152 . 111.6(9) no
H151 . C15 . H152 . 107.9(11) no
C13 . C15 . H153 . 110.9(9) no
H151 . C15 . H153 . 108.2(12) no
H152 . C15 . H153 . 106.8(12) no
N2 . C16 . C17 . 118.3(5) yes
N2 . C16 . C21 . 118.8(5) yes
C17 . C16 . C21 . 122.8(5) yes
C16 . C17 . C18 . 117.2(5) yes
C16 . C17 . C22 . 122.3(5) yes
C18 . C17 . C22 . 120.5(5) yes
C17 . C18 . C19 . 122.0(6) yes
C17 . C18 . H181 . 119.5(8) no
C19 . C18 . H181 . 118.5(8) no
C18 . C19 . C20 . 119.9(5) yes
C18 . C19 . H191 . 120.4(9) no
C20 . C19 . H191 . 119.7(8) no
C19 . C20 . C21 . 121.6(6) yes
C19 . C20 . H201 . 118.6(8) no
C21 . C20 . H201 . 119.8(9) no
C16 . C21 . C20 . 116.5(6) yes
C16 . C21 . C25 . 122.2(5) yes
C20 . C21 . C25 . 121.3(6) yes
C17 . C22 . C23 . 113.1(5) yes
C17 . C22 . C24 . 112.8(5) yes
C23 . C22 . C24 . 109.4(5) yes
C17 . C22 . H221 . 107.4(9) no
C23 . C22 . H221 . 108.8(9) no
C24 . C22 . H221 . 105.0(11) no
C22 . C23 . H232 . 112.5(10) no
C22 . C23 . H233 . 110.9(8) no
H232 . C23 . H233 . 107.5(11) no
C22 . C23 . H231 . 111.1(9) no
H232 . C23 . H231 . 106.9(12) no
H233 . C23 . H231 . 107.8(12) no
C22 . C24 . H241 . 110.9(9) no
C22 . C24 . H243 . 112.6(9) no
H241 . C24 . H243 . 107.7(11) no
C22 . C24 . H242 . 110.2(9) no
H241 . C24 . H242 . 108.9(12) no
H243 . C24 . H242 . 106.2(12) no
C21 . C25 . C26 . 107.7(6) yes
C21 . C25 . C27 . 111.6(7) yes
C26 . C25 . C27 . 110.6(7) yes
C21 . C25 . H251 . 109.5(10) no
C26 . C25 . H251 . 109.4(13) no
C27 . C25 . H251 . 108.1(10) no
C25 . C26 . H261 . 110.8(11) no
C25 . C26 . H263 . 111.0(10) no
H261 . C26 . H263 . 106.8(12) no
C25 . C26 . H262 . 110.9(12) no
H261 . C26 . H262 . 108.4(13) no
H263 . C26 . H262 . 108.9(13) no
C25 . C27 . H272 . 110.4(10) no
C25 . C27 . H271 . 111.4(10) no
H272 . C27 . H271 . 108.5(11) no
C25 . C27 . H273 . 112.2(9) no
H272 . C27 . H273 . 107.1(12) no
H271 . C27 . H273 . 107.0(12) no

loop_
_geom_bond_atom_site_label_1
_geom_bond_site_symmetry_1
_geom_bond_atom_site_label_2
_geom_bond_site_symmetry_2
_geom_bond_distance
_geom_bond_publ_flag
Br1 . Be1 . 2.127(8) yes
N1 . C1 . 1.344(7) yes
N1 . C2 . 1.371(7) yes
N1 . C4 . 1.435(7) yes
C1 . N2 . 1.336(7) yes
C1 . Be1 . 1.775(8) yes
Be1 . H1 . 1.480(13) no
N2 . C3 . 1.371(7) yes
N2 . C16 . 1.429(7) yes
C2 . C3 . 1.343(8) yes
C2 . H21 . 1.072(12) no
C3 . H31 . 1.071(12) no
C4 . C5 . 1.397(8) yes
C4 . C9 . 1.374(9) yes
C5 . C6 . 1.390(9) yes
C5 . C10 . 1.504(9) yes
C6 . C7 . 1.389(10) yes
C6 . H61 . 1.073(12) no
C7 . C8 . 1.370(10) yes
C7 . H71 . 1.079(12) no
C8 . C9 . 1.401(9) yes
C8 . H81 . 1.073(13) no
C9 . C13 . 1.495(9) yes
C10 . C11 . 1.511(11) yes
C10 . C12 . 1.518(10) yes
C10 . H101 . 1.077(12) no
C11 . H111 . 1.064(14) no
C11 . H112 . 1.075(14) no
C11 . H113 . 1.068(14) no
C12 . H122 . 1.064(13) no
C12 . H123 . 1.076(14) no
C12 . H121 . 1.059(15) no
C13 . C14 . 1.512(11) yes
C13 . C15 . 1.512(11) yes
C13 . H131 . 1.075(12) no
C14 . H142 . 1.076(14) no
C14 . H143 . 1.076(15) no
C14 . H141 . 1.075(14) no
C15 . H151 . 1.076(14) no
C15 . H152 . 1.074(14) no
C15 . H153 . 1.070(14) no
C16 . C17 . 1.395(8) yes
C16 . C21 . 1.417(9) yes
C17 . C18 . 1.378(8) yes
C17 . C22 . 1.504(9) yes
C18 . C19 . 1.365(9) yes
C18 . H181 . 1.074(13) no
C19 . C20 . 1.388(10) yes
C19 . H191 . 1.072(11) no
C20 . C21 . 1.379(9) yes
C20 . H201 . 1.085(12) no
C21 . C25 . 1.498(10) yes
C22 . C23 . 1.486(9) yes
C22 . C24 . 1.498(10) yes
C22 . H221 . 1.083(11) no
C23 . H232 . 1.062(13) no
C23 . H233 . 1.076(14) no
C23 . H231 . 1.069(14) no
C24 . H241 . 1.076(14) no
C24 . H243 . 1.092(14) no
C24 . H242 . 1.060(14) no
C25 . C26 . 1.506(14) yes
C25 . C27 . 1.514(12) yes
C25 . H251 . 1.069(13) no
C26 . H261 . 1.078(14) no
C26 . H263 . 1.080(15) no
C26 . H262 . 1.068(16) no
C27 . H272 . 1.064(14) no
C27 . H271 . 1.059(14) no
C27 . H273 . 1.069(15) no

loop_
_geom_hbond_atom_site_label_D
_geom_hbond_site_symmetry_D
_geom_hbond_atom_site_label_H
_geom_hbond_site_symmetry_H
_geom_hbond_atom_site_label_A
_geom_hbond_site_symmetry_A
_geom_hbond_angle_DHA
_geom_hbond_distance_DH
_geom_hbond_distance_HA
_geom_hbond_distance_DA
_geom_hbond_publ_flag
C22 . H221 . C1 . 129.6(12) 1.083 2.574 3.368(10) yes
